data_4506703
loop_
_publ_author_name
'Srirambhatla, Vijay K.'
'Kraft, Arno'
'Watt, Stephen'
'Powell, Anthony V.'

_publ_section_title
;
 Crystal Design Approaches for the Synthesis of Paracetamol Co-Crystals
;
_journal_issue 10
_journal_name_full 'Crystal Growth &amp; Design'
_journal_page_first 4870
_journal_paper_doi 10.1021/cg300689m
_journal_volume 12
_journal_year 2012
_chemical_formula_moiety 'C20 H21 N3 O2'
_chemical_formula_sum 'C20 H21 N3 O2'
_chemical_formula_weight 335.41
_space_group_IT_number 2
_symmetry_cell_setting triclinic
_symmetry_space_group_name_Hall '-P 1'
_symmetry_space_group_name_H-M 'P -1'
_atom_sites_solution_hydrogens difmap
_atom_sites_solution_primary direct
_cell_angle_alpha 106.068(2)
_cell_angle_beta 95.273(2)
_cell_angle_gamma 95.138(2)
_cell_formula_units_Z 4
_cell_length_a 8.9707(4)
_cell_length_b 12.8632(6)
_cell_length_c 16.8305(7)
_cell_measurement_reflns_used 0
_cell_measurement_temperature 293
_cell_measurement_theta_max 0
_cell_measurement_theta_min 0
_cell_volume 1844.87(14)
_computing_cell_refinement 'USER DEFINED CELL REFINEMENT'
_computing_data_collection 'USER DEFINED DATA COLLECTION'
_computing_data_reduction 'USER DEFINED DATA REDUCTION'
_computing_molecular_graphics 'CAMERON (Watkin et al., 1996)'
_computing_publication_material 'CRYSTALS (Betteridge et al., 2003)'
_computing_structure_refinement 'CRYSTALS (Betteridge et al., 2003)'
_computing_structure_solution 'SHELXS 86 (Sheldrick, 1986)'
_diffrn_ambient_temperature 293
_diffrn_measured_fraction_theta_full 0.999
_diffrn_measured_fraction_theta_max 0.994
_diffrn_measurement_device Bruker
_diffrn_measurement_device_type 'Bruker X8 Apex 2'
_diffrn_measurement_method \w/2\q
_diffrn_radiation_monochromator graphite
_diffrn_radiation_type 'Mo K\a'
_diffrn_radiation_wavelength 0.71073
_diffrn_reflns_av_R_equivalents 0.028
_diffrn_reflns_limit_h_max 11
_diffrn_reflns_limit_h_min -11
_diffrn_reflns_limit_k_max 16
_diffrn_reflns_limit_k_min -16
_diffrn_reflns_limit_l_max 21
_diffrn_reflns_limit_l_min -16
_diffrn_reflns_number 29385
_diffrn_reflns_theta_full 26.185
_diffrn_reflns_theta_max 26.720
_diffrn_reflns_theta_min 1.659
_diffrn_standards_number 0
_exptl_absorpt_coefficient_mu 0.080
_exptl_absorpt_correction_T_max 0.9782
_exptl_absorpt_correction_T_min 0.9645
_exptl_absorpt_correction_type multi-scan
_exptl_absorpt_process_details 'Bruket SADABS'
_exptl_crystal_colour colourless
_exptl_crystal_density_diffrn 1.208
_exptl_crystal_density_method 'not measured'
_exptl_crystal_description plate
_exptl_crystal_F_000 712
_exptl_crystal_size_max 0.180
_exptl_crystal_size_mid 0.110
_exptl_crystal_size_min 0.050
_refine_diff_density_max 0.37
_refine_diff_density_min -0.25
_refine_ls_extinction_method None
_refine_ls_goodness_of_fit_ref 1.1024
_refine_ls_hydrogen_treatment constr
_refine_ls_matrix_type full
_refine_ls_number_parameters 469
_refine_ls_number_reflns 4389
_refine_ls_number_restraints 0
_refine_ls_R_factor_all 0.1062
_refine_ls_R_factor_gt 0.0544
_refine_ls_shift/su_max 0.0005075
_refine_ls_shift/su_mean 0.0000236
_refine_ls_structure_factor_coef F
_refine_ls_weighting_details
;
 Method, part 1, Chebychev polynomial, (Watkin, 1994, Prince, 1982) 
 [weight] = 1.0/[A~0~*T~0~(x)+A~1~*T~1~(x) ... +A~n-1~]*T~n-1~(x)] 
 where A~i~ are the Chebychev coefficients listed below and x= Fcalc/Fmax 
 Method = Robust Weighting (Prince, 1982) 
 W = [weight] * [1-(deltaF/6*sigmaF)^2^]^2^ 
 A~i~ are: 
 0.200 0.155 0.533E-01 
;
_refine_ls_weighting_scheme calc
_refine_ls_wR_factor_all 0.1348
_refine_ls_wR_factor_gt 0.0568
_refine_ls_wR_factor_ref 0.0568
_reflns_limit_h_max 11
_reflns_limit_h_min -11
_reflns_limit_k_max 15
_reflns_limit_k_min -16
_reflns_limit_l_max 21
_reflns_limit_l_min 0
_reflns_number_gt 4389
_reflns_number_total 7774
_reflns_threshold_expression I>2.0\s(I)
_oxford_diffrn_Wilson_B_factor 0.00
_oxford_diffrn_Wilson_scale 0.00
_oxford_refine_ls_r_factor_ref 0.0544
_oxford_refine_ls_scale 0.1923(3)
_oxford_reflns_number_all 7750
_oxford_reflns_threshold_expression_ref I>2.0\s(I)
_cod_data_source_file cg300689m_si_004.cif
_cod_data_source_block 1
_cod_original_sg_symbol_H-M 'P -1 '
_cod_database_code 4506703

loop_
_symmetry_equiv_pos_as_xyz
x,y,z
-x,-y,-z

loop_
_atom_site_label
_atom_site_type_symbol
_atom_site_fract_x
_atom_site_fract_y
_atom_site_fract_z
_atom_site_U_iso_or_equiv
_atom_site_occupancy
_atom_site_adp_type
_atom_site_refinement_flags_posn
_atom_site_disorder_assembly
_atom_site_disorder_group
H1 H 0.6931 0.8166 1.1837 0.0500 1.0000 Uiso R . .
H2 H 0.4667 0.8836 0.9589 0.0680 1.0000 Uiso R . .
H3 H 0.5184 0.5615 0.8901 0.0943 1.0000 Uiso R . .
H4 H 0.6414 0.5774 1.0188 0.1008 1.0000 Uiso R . .
H5 H 0.5941 0.9000 1.0920 0.0686 1.0000 Uiso R . .
H6 H 0.4026 0.6281 0.7922 0.0500 1.0000 Uiso R . .
H7 H 0.1383 0.7102 0.7148 0.1354 1.0000 Uiso R . .
H8 H 0.2610 0.7742 0.6802 0.1357 1.0000 Uiso R . .
H9 H 0.2821 0.6562 0.6846 0.1355 1.0000 Uiso R . .
H10 H 0.0403 0.4327 0.5981 0.0801 1.0000 Uiso R . .
H11 H 0.0419 0.1030 0.5189 0.0629 1.0000 Uiso R . .
H12 H 0.1324 0.1210 0.3963 0.0630 1.0000 Uiso R . .
H13 H 0.1301 0.4496 0.4757 0.0867 1.0000 Uiso R . .
H14 H -0.2313 0.2504 0.7526 0.1467 1.0000 Uiso R . .
H15 H -0.0658 0.2475 0.7915 0.1466 1.0000 Uiso R . .
H16 H -0.1809 0.1402 0.7622 0.1460 1.0000 Uiso R . .
H17 H 0.1505 0.0626 0.6597 0.0899 1.0000 Uiso R . .
H18 H 0.5444 0.0653 0.7843 0.0988 1.0000 Uiso R . .
H19 H 0.6269 -0.0479 0.6684 0.1045 1.0000 Uiso R . .
H20 H 0.2192 -0.0531 0.5406 0.0978 1.0000 Uiso R . .
H21 H 0.4303 -0.1228 0.4618 0.1215 1.0000 Uiso R . .
H22 H 0.5904 -0.1276 0.5131 0.1206 1.0000 Uiso R . .
H23 H 0.3204 -0.2565 0.4959 0.1670 1.0000 Uiso R . .
H24 H 0.4645 -0.2711 0.5481 0.1670 1.0000 Uiso R . .
H25 H 0.5874 -0.2283 0.3722 0.1096 1.0000 Uiso R . .
H26 H 0.3699 -0.4660 0.4496 0.1126 1.0000 Uiso R . .
H27 H 0.4375 -0.5907 0.3370 0.1147 1.0000 Uiso R . .
H28 H 0.6498 -0.3644 0.2616 0.1130 1.0000 Uiso R . .
H29 H -0.0626 0.0702 0.2334 0.0842 1.0000 Uiso R . .
H30 H 0.3487 0.1337 0.1814 0.0821 1.0000 Uiso R . .
H31 H 0.3080 -0.0121 0.0626 0.0852 1.0000 Uiso R . .
H32 H -0.1128 -0.0783 0.1154 0.0923 1.0000 Uiso R . .
H33 H -0.0753 -0.1543 -0.0142 0.0680 0.5308 Uiso R 1 1
H34 H 0.0788 -0.1380 -0.0516 0.0690 0.5308 Uiso R 1 1
H35 H 0.1983 -0.1837 -0.0028 0.1291 0.4692 Uiso R 1 2
H36 H 0.0630 -0.1484 -0.0519 0.1298 0.4692 Uiso R 1 2
H37 H -0.1085 -0.2449 -0.0046 0.1341 0.4692 Uiso R 1 2
H38 H 0.0189 -0.2741 0.0532 0.1347 0.4692 Uiso R 1 2
H39 H -0.1273 -0.3055 -0.1466 0.1297 1.0000 Uiso R . .
H40 H 0.1780 -0.4387 -0.0264 0.1014 1.0000 Uiso R . .
H41 H 0.1614 -0.5792 -0.1476 0.1027 1.0000 Uiso R . .
H42 H -0.1306 -0.4526 -0.2645 0.1218 1.0000 Uiso R . .
H43 H 0.1802 -0.2538 0.0268 0.0641 0.5308 Uiso R 1 1
H44 H 0.1696 0.2318 0.3063 0.0500 1.0000 Uiso R . .
H45 H -0.0096 0.3357 0.6903 0.0500 1.0000 Uiso R . .
C23 C 0.4273(5) -0.2503(3) 0.5008(3) 0.1202 1.0000 Uani . . .
H362 H 0.0183 -0.2743 0.0523 0.0651 0.5308 Uiso R 1 1
O1 O 0.7042(2) 0.74648(15) 1.14439(11) 0.0792 1.0000 Uani . . .
O2 O 0.3208(3) 0.86662(17) 0.83923(13) 0.0899 1.0000 Uani . . .
O3 O 0.1848(2) 0.29940(14) 0.35207(11) 0.0813 1.0000 Uani . . .
O4 O -0.1271(2) 0.08943(14) 0.61506(11) 0.0741 1.0000 Uani . . .
N1 N 0.0147(3) -0.52893(18) -0.21610(14) 0.0775 1.0000 Uani . . .
N2 N 0.1469(3) 0.11482(16) 0.21862(12) 0.0602 1.0000 Uani . . .
N3 N 0.5506(3) -0.4911(2) 0.28939(15) 0.0832 1.0000 Uani . . .
N4 N 0.3427(2) 0.07708(17) 0.73226(12) 0.0628 1.0000 Uani . . .
N5 N -0.0205(3) 0.26519(15) 0.64704(11) 0.0611 1.0000 Uani . . .
N6 N 0.4030(2) 0.70262(17) 0.82977(12) 0.0631 1.0000 Uani . . .
C1 C 0.4787(3) 0.72055(19) 0.91086(14) 0.0553 1.0000 Uani . . .
C2 C 0.5031(3) 0.82010(19) 0.97138(14) 0.0547 1.0000 Uani . . .
C3 C 0.5319(4) 0.6318(2) 0.93020(17) 0.0778 1.0000 Uani . . .
C4 C 0.6047(4) 0.6415(2) 1.00806(18) 0.0835 1.0000 Uani . . .
C5 C 0.5772(3) 0.83006(19) 1.04940(14) 0.0564 1.0000 Uani . . .
C6 C 0.6284(3) 0.7411(2) 1.06866(15) 0.0612 1.0000 Uani . . .
C7 C 0.3269(3) 0.7724(2) 0.80001(16) 0.0673 1.0000 Uani . . .
C8 C 0.2466(4) 0.7244(3) 0.71257(18) 0.0891 1.0000 Uani . . .
C9 C 0.0317(3) 0.26751(17) 0.57040(13) 0.0521 1.0000 Uani . . .
C10 C 0.0596(3) 0.36832(19) 0.55686(15) 0.0671 1.0000 Uani . . .
C11 C 0.0590(3) 0.17603(17) 0.50992(13) 0.0514 1.0000 Uani . . .
C12 C 0.1095(3) 0.18520(18) 0.43702(14) 0.0532 1.0000 Uani . . .
C13 C 0.1108(3) 0.3778(2) 0.48405(16) 0.0720 1.0000 Uani . . .
C14 C 0.1347(3) 0.28542(19) 0.42310(14) 0.0578 1.0000 Uani . . .
C15 C -0.0980(3) 0.1807(2) 0.66374(15) 0.0613 1.0000 Uani . . .
C16 C -0.1478(4) 0.2074(3) 0.74973(17) 0.0961 1.0000 Uani . . .
C17 C 0.2531(3) 0.0394(2) 0.66168(17) 0.0748 1.0000 Uani . . .
C18 C 0.4764(3) 0.0421(3) 0.73217(16) 0.0826 1.0000 Uani . . .
C19 C 0.5245(3) -0.0275(3) 0.66471(17) 0.0874 1.0000 Uani . . .
C20 C 0.2919(3) -0.0302(3) 0.59122(17) 0.0837 1.0000 Uani . . .
C21 C 0.4306(3) -0.0650(2) 0.59137(16) 0.0707 1.0000 Uani . . .
C22 C 0.4785(4) -0.1383(3) 0.5138(2) 0.0969 1.0000 Uani . . .
C24 C 0.4676(3) -0.3324(2) 0.42341(18) 0.0788 1.0000 Uani . . .
C25 C 0.5516(4) -0.3046(3) 0.3667(2) 0.0925 1.0000 Uani . . .
C26 C 0.4283(4) -0.4406(3) 0.4112(2) 0.0936 1.0000 Uani . . .
C27 C 0.4703(4) -0.5157(3) 0.3444(2) 0.0955 1.0000 Uani . . .
C28 C 0.5893(4) -0.3860(3) 0.30115(19) 0.0921 1.0000 Uani . . .
C29 C 0.0155(3) 0.0525(2) 0.19768(16) 0.0686 1.0000 Uani . . .
C30 C 0.2501(3) 0.0888(2) 0.16734(16) 0.0663 1.0000 Uani . . .
C31 C 0.2266(3) 0.0024(2) 0.09685(16) 0.0698 1.0000 Uani . . .
C32 C -0.0151(3) -0.0351(2) 0.12780(17) 0.0757 1.0000 Uani . . .
C33 C 0.0917(3) -0.0623(2) 0.07524(15) 0.0655 1.0000 Uani . . .
C34 C 0.0358(11) -0.1511(9) -0.0042(7) 0.0623 0.5308 Uani . 1 1
C35 C 0.1015(14) -0.1676(13) 0.0021(9) 0.0838 0.4692 Uani . 1 2
C36 C 0.0686(8) -0.2595(6) 0.0095(4) 0.0539 0.5308 Uani . 1 1
C37 C -0.0128(12) -0.2587(9) -0.0037(7) 0.0965 0.4692 Uani . 1 2
C38 C 0.0279(4) -0.3536(2) -0.07271(17) 0.0798 1.0000 Uani . . .
C39 C -0.0630(5) -0.3605(3) -0.1442(2) 0.1106 1.0000 Uani . . .
C40 C 0.1105(4) -0.4368(2) -0.07533(18) 0.0840 1.0000 Uani . . .
C41 C 0.1012(4) -0.5214(2) -0.14685(19) 0.0853 1.0000 Uani . . .
C42 C -0.0657(5) -0.4484(3) -0.2144(2) 0.1018 1.0000 Uani . . .

loop_
_atom_site_aniso_label
_atom_site_aniso_U_11
_atom_site_aniso_U_22
_atom_site_aniso_U_33
_atom_site_aniso_U_23
_atom_site_aniso_U_13
_atom_site_aniso_U_12
C23 0.150(4) 0.087(2) 0.125(3) 0.011(2) 0.083(3) 0.016(2)
O1 0.1048(15) 0.0680(11) 0.0579(11) 0.0068(9) -0.0066(10) 0.0280(10)
O2 0.1136(17) 0.0780(13) 0.0762(13) 0.0169(11) -0.0034(12) 0.0342(12)
O3 0.1267(17) 0.0557(10) 0.0566(11) 0.0064(8) 0.0301(11) -0.0035(10)
O4 0.0975(14) 0.0533(10) 0.0640(11) 0.0080(9) 0.0121(10) -0.0042(9)
N1 0.112(2) 0.0580(14) 0.0545(14) 0.0013(10) 0.0118(13) 0.0161(13)
N2 0.0758(15) 0.0542(12) 0.0478(11) 0.0087(9) 0.0114(11) 0.0083(11)
N3 0.0990(19) 0.0735(17) 0.0643(15) -0.0002(12) 0.0132(14) 0.0032(14)
N4 0.0625(14) 0.0733(14) 0.0496(12) 0.0106(10) 0.0057(10) 0.0158(11)
N5 0.0907(16) 0.0440(11) 0.0425(11) 0.0036(8) 0.0082(10) 0.0046(10)
N6 0.0766(15) 0.0571(12) 0.0504(12) 0.0075(9) 0.0032(10) 0.0112(11)
C1 0.0610(15) 0.0527(13) 0.0494(14) 0.0096(11) 0.0071(12) 0.0085(11)
C2 0.0612(15) 0.0520(13) 0.0518(14) 0.0129(10) 0.0145(12) 0.0110(11)
C3 0.107(2) 0.0506(15) 0.0631(17) -0.0004(12) -0.0082(16) 0.0170(15)
C4 0.118(3) 0.0538(15) 0.0714(19) 0.0094(13) -0.0110(17) 0.0241(16)
C5 0.0635(16) 0.0506(13) 0.0515(14) 0.0056(10) 0.0128(12) 0.0108(11)
C6 0.0692(17) 0.0601(15) 0.0512(14) 0.0098(11) 0.0049(12) 0.0139(13)
C7 0.0682(18) 0.0784(19) 0.0576(16) 0.0207(14) 0.0109(13) 0.0131(15)
C8 0.096(2) 0.107(2) 0.0620(18) 0.0223(16) -0.0030(16) 0.0203(19)
C9 0.0649(15) 0.0444(12) 0.0420(12) 0.0059(9) 0.0015(11) 0.0056(11)
C10 0.101(2) 0.0415(13) 0.0544(15) 0.0021(11) 0.0186(14) 0.0104(13)
C11 0.0635(15) 0.0398(11) 0.0457(13) 0.0064(9) -0.0007(11) 0.0049(10)
C12 0.0627(15) 0.0417(12) 0.0477(13) 0.0008(10) 0.0054(11) 0.0074(10)
C13 0.109(2) 0.0424(13) 0.0637(16) 0.0116(12) 0.0213(15) 0.0064(14)
C14 0.0732(17) 0.0506(14) 0.0462(13) 0.0080(10) 0.0111(12) 0.0039(12)
C15 0.0776(18) 0.0583(15) 0.0463(14) 0.0124(12) 0.0040(12) 0.0105(13)
C16 0.146(3) 0.083(2) 0.0576(17) 0.0178(15) 0.0281(19) -0.005(2)
C17 0.0599(17) 0.098(2) 0.0609(17) 0.0114(15) 0.0017(14) 0.0244(15)
C18 0.0651(19) 0.123(3) 0.0469(15) 0.0031(15) -0.0026(13) 0.0203(18)
C19 0.0587(17) 0.135(3) 0.0596(17) 0.0077(17) 0.0048(14) 0.0340(18)
C20 0.0603(18) 0.116(2) 0.0555(16) -0.0035(16) -0.0059(13) 0.0103(17)
C21 0.0607(17) 0.0854(19) 0.0541(15) 0.0004(13) 0.0097(13) 0.0058(14)
C22 0.083(2) 0.109(3) 0.075(2) -0.0129(18) 0.0226(17) 0.0019(19)
C24 0.083(2) 0.0708(19) 0.0760(19) 0.0065(15) 0.0266(16) 0.0046(15)
C25 0.125(3) 0.0646(18) 0.086(2) 0.0110(16) 0.039(2) 0.0071(18)
C26 0.103(3) 0.080(2) 0.096(2) 0.0175(18) 0.039(2) -0.0015(18)
C27 0.111(3) 0.0618(18) 0.103(3) 0.0060(17) 0.023(2) -0.0008(17)
C28 0.117(3) 0.086(2) 0.0729(19) 0.0161(17) 0.0337(18) 0.0075(19)
C29 0.0679(18) 0.0759(18) 0.0620(16) 0.0123(14) 0.0247(14) 0.0161(15)
C30 0.0631(17) 0.0679(16) 0.0637(16) 0.0118(13) 0.0134(13) 0.0026(13)
C31 0.0763(19) 0.0671(16) 0.0641(16) 0.0077(13) 0.0308(14) 0.0119(15)
C32 0.0676(18) 0.0812(19) 0.0685(18) 0.0114(15) 0.0069(14) -0.0092(15)
C33 0.094(2) 0.0521(14) 0.0483(14) 0.0100(11) 0.0160(14) 0.0049(14)
C34 0.100(8) 0.043(3) 0.042(3) 0.008(2) 0.005(5) 0.017(5)
C35 0.089(9) 0.078(9) 0.071(6) -0.005(5) 0.029(7) 0.002(6)
C36 0.075(5) 0.043(3) 0.042(3) 0.006(2) 0.002(4) 0.018(4)
C37 0.104(8) 0.082(6) 0.085(7) -0.013(5) 0.037(6) 0.005(7)
C38 0.132(3) 0.0531(15) 0.0532(16) 0.0087(12) 0.0258(17) 0.0111(17)
C39 0.166(4) 0.073(2) 0.094(3) 0.0127(18) 0.013(2) 0.059(2)
C40 0.113(3) 0.0700(18) 0.0599(17) 0.0040(14) 0.0035(16) 0.0184(17)
C41 0.107(2) 0.0720(18) 0.0700(19) 0.0027(15) 0.0068(18) 0.0330(17)
C42 0.149(3) 0.080(2) 0.0673(19) 0.0083(16) -0.010(2) 0.033(2)

loop_
_atom_type_symbol
_atom_type_scat_dispersion_real
_atom_type_scat_dispersion_imag
_atom_type_scat_Cromer_Mann_a1
_atom_type_scat_Cromer_Mann_b1
_atom_type_scat_Cromer_Mann_a2
_atom_type_scat_Cromer_Mann_b2
_atom_type_scat_Cromer_Mann_a3
_atom_type_scat_Cromer_Mann_b3
_atom_type_scat_Cromer_Mann_a4
_atom_type_scat_Cromer_Mann_b4
_atom_type_scat_Cromer_Mann_c
_atom_type_scat_source
C 0.0033 0.0016 2.3100 20.8439 1.0200 10.2075 1.5886 0.5687 0.8650 51.6512 0.2156 'International Tables Vol C 4.2.6.8 and 6.1.1.4'
H 0.0000 0.0000 0.4930 10.5109 0.3229 26.1257 0.1402 3.1424 0.0408 57.7998 0.0030 'International Tables Vol C 4.2.6.8 and 6.1.1.4'
N 0.0061 0.0033 12.2126 0.0057 3.1322 9.8933 2.0125 28.9975 1.1663 0.5826 -11.5290 'International Tables Vol C 4.2.6.8 and 6.1.1.4'
O 0.0106 0.0060 3.0485 13.2771 2.2868 5.7011 1.5463 0.3239 0.8670 32.9089 0.2508 'International Tables Vol C 4.2.6.8 and 6.1.1.4'

loop_
_geom_angle_atom_site_label_1
_geom_angle_atom_site_label_2
_geom_angle_atom_site_label_3
_geom_angle
_geom_angle_publ_flag
H24 C23 H23 109.5 no
H24 C23 C22 108.6 no
H23 C23 C22 106.6 no
H24 C23 C24 107.8 no
H23 C23 C24 106.4 no
C22 C23 C24 117.7(3) yes
H1 O1 C6 108.4 no
H44 O3 C14 112.3 no
C41 N1 C42 115.9(2) yes
C29 N2 C30 116.2(2) yes
C27 N3 C28 115.4(3) yes
C17 N4 C18 115.3(2) yes
H45 N5 C9 115.7 no
H45 N5 C15 116.5 no
C9 N5 C15 127.30(19) yes
H6 N6 C1 114.7 no
H6 N6 C7 117.4 no
C1 N6 C7 127.8(2) yes
N6 C1 C2 124.6(2) yes
N6 C1 C3 117.2(2) yes
C2 C1 C3 118.2(2) yes
H2 C2 C1 119.4 no
H2 C2 C5 119.8 no
C1 C2 C5 120.7(2) yes
H3 C3 C1 121.1 no
H3 C3 C4 117.8 no
C1 C3 C4 121.1(2) yes
H4 C4 C3 118.4 no
H4 C4 C6 121.0 no
C3 C4 C6 120.6(3) yes
H5 C5 C2 120.7 no
H5 C5 C6 118.5 no
C2 C5 C6 120.8(2) yes
C4 C6 C5 118.5(2) yes
C4 C6 O1 118.1(2) yes
C5 C6 O1 123.4(2) yes
N6 C7 O2 123.9(2) yes
N6 C7 C8 114.6(3) yes
O2 C7 C8 121.5(3) yes
C7 C8 H7 109.6 no
C7 C8 H9 111.6 no
H7 C8 H9 108.1 no
C7 C8 H8 110.7 no
H7 C8 H8 108.0 no
H9 C8 H8 108.8 no
N5 C9 C10 117.27(19) yes
N5 C9 C11 124.1(2) yes
C10 C9 C11 118.6(2) yes
H10 C10 C9 119.6 no
H10 C10 C13 119.4 no
C9 C10 C13 121.0(2) yes
H11 C11 C9 119.9 no
H11 C11 C12 119.5 no
C9 C11 C12 120.6(2) yes
H12 C12 C11 119.8 no
H12 C12 C14 119.4 no
C11 C12 C14 120.7(2) yes
H13 C13 C10 119.7 no
H13 C13 C14 120.3 no
C10 C13 C14 120.0(2) yes
C13 C14 C12 119.1(2) yes
C13 C14 O3 117.6(2) yes
C12 C14 O3 123.3(2) yes
N5 C15 O4 124.4(2) yes
N5 C15 C16 114.2(2) yes
O4 C15 C16 121.4(2) yes
C15 C16 H16 109.4 no
C15 C16 H15 110.9 no
H16 C16 H15 108.7 no
C15 C16 H14 110.6 no
H16 C16 H14 108.2 no
H15 C16 H14 108.9 no
H17 C17 N4 117.7 no
H17 C17 C20 118.1 no
N4 C17 C20 124.2(3) yes
H18 C18 N4 117.8 no
H18 C18 C19 117.7 no
N4 C18 C19 124.4(3) yes
H19 C19 C18 120.1 no
H19 C19 C21 120.3 no
C18 C19 C21 119.6(3) yes
H20 C20 C17 119.0 no
H20 C20 C21 120.8 no
C17 C20 C21 120.1(3) yes
C19 C21 C20 116.4(2) yes
C19 C21 C22 122.3(3) yes
C20 C21 C22 121.3(3) yes
C21 C22 H21 111.0 no
C21 C22 H22 111.9 no
H21 C22 H22 106.9 no
C21 C22 C23 113.0(3) yes
H21 C22 C23 103.1 no
H22 C22 C23 110.4 no
C23 C24 C25 123.9(3) yes
C23 C24 C26 119.6(3) yes
C25 C24 C26 116.3(3) yes
H25 C25 C24 121.3 no
H25 C25 C28 119.3 no
C24 C25 C28 119.4(3) yes
H26 C26 C24 120.6 no
H26 C26 C27 119.1 no
C24 C26 C27 120.4(3) yes
H27 C27 C26 117.8 no
H27 C27 N3 117.8 no
C26 C27 N3 124.4(3) yes
H28 C28 C25 118.1 no
H28 C28 N3 117.8 no
C25 C28 N3 124.1(3) yes
H29 C29 N2 118.1 no
H29 C29 C32 118.6 no
N2 C29 C32 123.3(2) yes
H30 C30 N2 117.9 no
H30 C30 C31 118.8 no
N2 C30 C31 123.3(3) yes
H31 C31 C30 118.6 no
H31 C31 C33 120.7 no
C30 C31 C33 120.7(2) yes
H32 C32 C29 120.0 no
H32 C32 C33 119.5 no
C29 C32 C33 120.5(3) yes
C32 C33 C31 116.0(2) yes
C32 C33 C34 114.4(5) yes
C31 C33 C34 129.0(5) yes
C32 C33 C31 116.0(2) yes
C32 C33 C35 131.7(6) yes
C31 C33 C35 111.2(5) yes
C33 C34 H33 108.3 no
C33 C34 H34 112.1 no
H33 C34 H34 108.9 no
C33 C34 C36 107.9(7) yes
H33 C34 C36 106.8 no
H34 C34 C36 112.6 no
C33 C35 H36 104.9 no
C33 C35 H35 113.0 no
H36 C35 H35 107.0 no
C33 C35 C37 114.4(9) yes
H36 C35 C37 98.9 no
H35 C35 C37 116.6 no
C34 C36 H43 107.5 no
C34 C36 H362 111.7 no
H43 C36 H362 107.8 no
C34 C36 C38 110.7(6) yes
H43 C36 C38 108.1 no
H362 C36 C38 111.0 no
H38 C37 C35 99.6 no
H38 C37 H37 107.8 no
C35 C37 H37 117.0 no
H38 C37 C38 107.0 no
C35 C37 C38 105.0(8) yes
H37 C37 C38 118.4 no
C36 C38 C39 131.2(3) yes
C36 C38 C40 112.4(3) yes
C39 C38 C40 116.0(3) yes
C37 C38 C39 107.8(5) yes
C37 C38 C40 135.2(5) yes
C39 C38 C40 116.0(3) yes
H39 C39 C38 120.7 no
H39 C39 C42 118.8 no
C38 C39 C42 120.5(3) yes
H40 C40 C38 121.3 no
H40 C40 C41 118.5 no
C38 C40 C41 120.3(3) yes
H41 C41 C40 119.0 no
H41 C41 N1 116.6 no
C40 C41 N1 124.4(3) yes
H42 C42 C39 119.7 no
H42 C42 N1 117.3 no
C39 C42 N1 123.0(3) yes

loop_
_geom_bond_atom_site_label_1
_geom_bond_atom_site_label_2
_geom_bond_distance
_geom_bond_publ_flag
H1 O1 0.980 no
H2 C2 0.973 no
H3 C3 0.957 no
H4 C4 0.970 no
H5 C5 0.972 no
H6 N6 0.991 no
H7 C8 0.978 no
H8 C8 0.955 no
H9 C8 0.970 no
H10 C10 0.963 no
H11 C11 0.993 no
H12 C12 0.968 no
H13 C13 0.974 no
H14 C16 0.967 no
H15 C16 0.968 no
H16 C16 0.972 no
H17 C17 0.994 no
H18 C18 0.978 no
H19 C19 0.979 no
H20 C20 0.981 no
H21 C22 1.017 no
H22 C22 1.002 no
H23 C23 0.950 no
H24 C23 0.950 no
H25 C25 0.981 no
H26 C26 0.974 no
H27 C27 0.954 no
H28 C28 0.978 no
H29 C29 0.967 no
H30 C30 0.983 no
H31 C31 0.971 no
H32 C32 0.968 no
H33 C34 0.990 no
H34 C34 0.965 no
H35 C35 0.916 no
H36 C35 1.043 no
H37 C37 0.892 no
H38 C37 1.051 no
H39 C39 0.959 no
H40 C40 0.984 no
H41 C41 0.956 no
H42 C42 0.966 no
H43 C36 1.007 no
H44 O3 0.979 no
H45 N5 0.984 no
C23 C22 1.422(5) yes
C23 C24 1.528(4) yes
H362 C36 0.938 no
O1 C6 1.369(3) yes
O2 C7 1.218(3) yes
O3 C14 1.366(3) yes
O4 C15 1.221(3) yes
N1 C41 1.314(4) yes
N1 C42 1.309(4) yes
N2 C29 1.324(3) yes
N2 C30 1.325(3) yes
N3 C27 1.311(4) yes
N3 C28 1.321(4) yes
N4 C17 1.314(3) yes
N4 C18 1.318(3) yes
N5 C9 1.419(3) yes
N5 C15 1.347(3) yes
N6 C1 1.416(3) yes
N6 C7 1.348(3) yes
C1 C2 1.383(3) yes
C1 C3 1.382(3) yes
C2 C5 1.384(3) yes
C3 C4 1.377(4) yes
C4 C6 1.384(3) yes
C5 C6 1.377(3) yes
C7 C8 1.513(4) yes
C9 C10 1.383(3) yes
C9 C11 1.384(3) yes
C10 C13 1.380(4) yes
C11 C12 1.377(3) yes
C12 C14 1.376(3) yes
C13 C14 1.386(3) yes
C15 C16 1.511(4) yes
C17 C20 1.369(4) yes
C18 C19 1.369(4) yes
C19 C21 1.369(4) yes
C20 C21 1.359(4) yes
C21 C22 1.508(4) yes
C24 C25 1.371(4) yes
C24 C26 1.358(4) yes
C25 C28 1.385(4) yes
C26 C27 1.371(4) yes
C29 C32 1.371(4) yes
C30 C31 1.367(3) yes
C31 C33 1.364(4) yes
C32 C33 1.366(4) yes
C33 C34 1.508(12) yes
C33 C35 1.573(14) yes
C34 C36 1.524(13) yes
C35 C37 1.46(2) yes
C36 C38 1.553(8) yes
C37 C38 1.531(10) yes
C38 C39 1.367(5) yes
C38 C40 1.348(4) yes
C38 C39 1.367(5) yes
C38 C40 1.348(4) yes
C39 C42 1.387(4) yes
C40 C41 1.371(4) yes

loop_
_geom_hbond_atom_site_label_D
_geom_hbond_atom_site_label_H
_geom_hbond_atom_site_label_A
_geom_hbond_site_symmetry_A
_geom_hbond_angle_DHA
_geom_hbond_distance_DH
_geom_hbond_distance_HA
_geom_hbond_distance_DA
_geom_hbond_publ_flag
O1 H1 N4 2_667 166.65(10) 0.980 1.750 2.713(5) yes
C2 H2 O2 . 120.78(8) 0.973 2.245 2.867(5) yes
N6 H6 N3 2_656 166.42(10) 0.991 2.017 2.989(5) yes
C20 H20 O4 2_556 156.39(8) 0.981 2.574 3.494(5) yes
C41 H41 O1 2_656 173.04(9) 0.956 2.570 3.520(5) yes
O3 H44 N2 . 175.86(9) 0.979 1.773 2.750(5) yes
N5 H45 N1 1_566 175.48(9) 0.984 1.977 2.959(5) yes
